data_7238902
loop_
_publ_author_name
'Li, Lei'
'Fu, Yan-Qing'
'Guo, Fang'
'Gao, Ji'
'Tong, Jian'
'Zhou, Zhong-Fu'

_publ_section_title
;
 Polymorphism and photoluminescence in a naphthalene-based ligand, and its
 supramolecular structures through second-sphere coordination with the
 [CoCl4]2&#x2212; anion
;
_journal_issue 29
_journal_name_full 'RSC Advances'
_journal_page_first 11594
_journal_paper_doi 10.1039/c3ra22748k
_journal_volume 3
_journal_year 2013
_chemical_formula_sum 'C38 H34 N2'
_chemical_formula_weight 518.67
_space_group_IT_number 2
_space_group_name_Hall '-P 1'
_space_group_name_H-M_alt 'P -1'
_symmetry_cell_setting triclinic
_symmetry_space_group_name_H-M 'P -1'
_atom_sites_solution_hydrogens geom
_atom_sites_solution_primary direct
_atom_sites_solution_secondary difmap
_audit_creation_method SHELXL-97
_cell_angle_alpha 72.12(3)
_cell_angle_beta 77.79(3)
_cell_angle_gamma 79.76(3)
_cell_formula_units_Z 1
_cell_length_a 8.512(5)
_cell_length_b 8.740(5)
_cell_length_c 9.863(4)
_cell_measurement_reflns_used 2383
_cell_measurement_temperature 113(2)
_cell_measurement_theta_max 27.9
_cell_measurement_theta_min 2.2
_cell_volume 677.5(6)
_computing_cell_refinement CrystalClear
_computing_data_collection CrystalClear
_computing_data_reduction CrystalClear
_computing_molecular_graphics 'Bruker SHELXTL'
_computing_publication_material 'CrystalStructure 3.8'
_computing_structure_refinement 'SHELXL-97 (Sheldrick, 1997)'
_computing_structure_solution 'SHELXS-97 (Sheldrick, 1990)'
_diffrn_ambient_temperature 113(2)
_diffrn_detector_area_resol_mean 14.63
_diffrn_measured_fraction_theta_full 0.986
_diffrn_measured_fraction_theta_max 0.986
_diffrn_measurement_device_type 'Rigaku Saturn CCD area detector'
_diffrn_measurement_method '\w and \f scans'
_diffrn_radiation_monochromator multilayer
_diffrn_radiation_source 'rotating anode'
_diffrn_radiation_type MoK\a
_diffrn_radiation_wavelength 0.71073
_diffrn_reflns_av_R_equivalents 0.0314
_diffrn_reflns_av_sigmaI/netI 0.0623
_diffrn_reflns_limit_h_max 11
_diffrn_reflns_limit_h_min -11
_diffrn_reflns_limit_k_max 11
_diffrn_reflns_limit_k_min -11
_diffrn_reflns_limit_l_max 12
_diffrn_reflns_limit_l_min -9
_diffrn_reflns_number 7128
_diffrn_reflns_theta_full 27.88
_diffrn_reflns_theta_max 27.88
_diffrn_reflns_theta_min 2.20
_diffrn_standards_decay_% 0
_diffrn_standards_interval_count 0
_diffrn_standards_interval_time 0
_diffrn_standards_number 0
_exptl_absorpt_coefficient_mu 0.073
_exptl_absorpt_correction_T_max 0.9898
_exptl_absorpt_correction_T_min 0.9840
_exptl_absorpt_correction_type multi-scan
_exptl_absorpt_process_details CrystalClear
_exptl_crystal_colour Colorless
_exptl_crystal_density_diffrn 1.271
_exptl_crystal_density_method 'not measured'
_exptl_crystal_description Prism
_exptl_crystal_F_000 276
_exptl_crystal_size_max 0.22
_exptl_crystal_size_mid 0.20
_exptl_crystal_size_min 0.14
_refine_diff_density_max 0.252
_refine_diff_density_min -0.178
_refine_diff_density_rms 0.043
_refine_ls_extinction_method none
_refine_ls_goodness_of_fit_ref 1.143
_refine_ls_hydrogen_treatment constr
_refine_ls_matrix_type full
_refine_ls_number_parameters 181
_refine_ls_number_reflns 3192
_refine_ls_number_restraints 0
_refine_ls_restrained_S_all 1.143
_refine_ls_R_factor_all 0.0582
_refine_ls_R_factor_gt 0.0370
_refine_ls_shift/su_max 0.000
_refine_ls_shift/su_mean 0.000
_refine_ls_structure_factor_coef Fsqd
_refine_ls_weighting_details 'calc w=1/[\s^2^(Fo^2^)+(0.0200P)^2^+0.0000P] where P=(Fo^2^+2Fc^2^)/3'
_refine_ls_weighting_scheme calc
_refine_ls_wR_factor_gt 0.0725
_refine_ls_wR_factor_ref 0.0772
_reflns_number_gt 1925
_reflns_number_total 3192
_reflns_threshold_expression >2sigma(I)
_cod_data_source_file c3ra22748k.txt
_cod_data_source_block shelx_beta-113
_cod_depositor_comments
;
The following automatic conversions were performed:

data item '_exptl_absorpt_correction_type' value 'MULTI-SCAN' was
changed to 'multi-scan' in accordance with the
/home/saulius/struct/COD-crude-data/automatic-downloads/DataCite-retrospective/RSC/depositions/lib/dictionaries/cif_core.dic
dictionary named 'cif_core.dic' version 2.4.2 last updated on
2011-04-26.

data item '_refine_ls_hydrogen_treatment' value 'CONSTR' was changed
to 'constr' in accordance with the
/home/saulius/struct/COD-crude-data/automatic-downloads/DataCite-retrospective/RSC/depositions/lib/dictionaries/cif_core.dic
dictionary named 'cif_core.dic' version 2.4.2 last updated on
2011-04-26.

data item '_symmetry_cell_setting' value 'Triclinic' was changed to
'triclinic' in accordance with the
/home/saulius/struct/COD-crude-data/automatic-downloads/DataCite-retrospective/RSC/depositions/lib/dictionaries/cif_core.dic
dictionary named 'cif_core.dic' version 2.4.2 last updated on
2011-04-26.

Automatic conversion script
Id: cif_fix_values 6909 2019-04-08 15:41:33Z antanas 
;
_cod_original_sg_symbol_H-M P-1
_cod_database_code 7238902

loop_
_symmetry_equiv_pos_as_xyz
'x, y, z'
'-x, -y, -z'

loop_
_atom_site_label
_atom_site_type_symbol
_atom_site_fract_x
_atom_site_fract_y
_atom_site_fract_z
_atom_site_U_iso_or_equiv
_atom_site_adp_type
_atom_site_occupancy
_atom_site_symmetry_multiplicity
_atom_site_calc_flag
_atom_site_refinement_flags
N1 N 0.36508(12) 0.29631(11) 0.30610(9) 0.0152(2) Uani 1 1 d .
C1 C 0.31488(15) 0.13479(13) 0.37555(11) 0.0173(3) Uani 1 1 d .
H1A H 0.2669 0.1278 0.4776 0.021 Uiso 1 1 calc R
H1B H 0.4125 0.0541 0.3756 0.021 Uiso 1 1 calc R
C2 C 0.19452(14) 0.08907(14) 0.30647(11) 0.0157(3) Uani 1 1 d .
C3 C 0.12463(15) 0.19523(14) 0.19288(11) 0.0201(3) Uani 1 1 d .
H3 H 0.1570 0.3006 0.1513 0.024 Uiso 1 1 calc R
C4 C 0.00762(16) 0.14914(15) 0.13917(12) 0.0240(3) Uani 1 1 d .
H4 H -0.0403 0.2237 0.0620 0.029 Uiso 1 1 calc R
C5 C -0.03942(16) -0.00418(15) 0.19707(13) 0.0239(3) Uani 1 1 d .
H5 H -0.1189 -0.0356 0.1597 0.029 Uiso 1 1 calc R
C6 C 0.03007(16) -0.11121(15) 0.30963(12) 0.0227(3) Uani 1 1 d .
H6 H -0.0018 -0.2169 0.3501 0.027 Uiso 1 1 calc R
C7 C 0.14629(15) -0.06536(15) 0.36408(12) 0.0203(3) Uani 1 1 d .
H7 H 0.1935 -0.1401 0.4415 0.024 Uiso 1 1 calc R
C8 C 0.45611(15) 0.33689(14) 0.40026(11) 0.0181(3) Uani 1 1 d .
H8A H 0.5079 0.4357 0.3453 0.022 Uiso 1 1 calc R
H8B H 0.5432 0.2475 0.4269 0.022 Uiso 1 1 calc R
C9 C 0.35122(15) 0.36499(14) 0.53677(12) 0.0163(3) Uani 1 1 d .
C10 C 0.21587(15) 0.47988(15) 0.52968(12) 0.0216(3) Uani 1 1 d .
H10 H 0.1857 0.5366 0.4383 0.026 Uiso 1 1 calc R
C11 C 0.12395(16) 0.51370(15) 0.65263(12) 0.0251(3) Uani 1 1 d .
H11 H 0.0323 0.5938 0.6454 0.030 Uiso 1 1 calc R
C12 C 0.16586(16) 0.43047(15) 0.78671(12) 0.0234(3) Uani 1 1 d .
H12 H 0.1031 0.4535 0.8716 0.028 Uiso 1 1 calc R
C13 C 0.29867(16) 0.31435(15) 0.79646(12) 0.0220(3) Uani 1 1 d .
H13 H 0.3269 0.2561 0.8883 0.026 Uiso 1 1 calc R
C14 C 0.39139(15) 0.28237(14) 0.67202(11) 0.0193(3) Uani 1 1 d .
H14 H 0.4835 0.2029 0.6795 0.023 Uiso 1 1 calc R
C15 C 0.54990(15) 0.19835(14) 0.11227(12) 0.0186(3) Uani 1 1 d .
H15 H 0.5493 0.0898 0.1717 0.022 Uiso 1 1 calc R
C16 C 0.45717(14) 0.32091(14) 0.16198(11) 0.0154(3) Uani 1 1 d .
C17 C 0.45142(14) 0.48393(14) 0.07008(10) 0.0151(3) Uani 1 1 d .
C18 C 0.35134(15) 0.61456(14) 0.11319(12) 0.0183(3) Uani 1 1 d .
H18 H 0.2817 0.5941 0.2042 0.022 Uiso 1 1 calc R
C19 C 0.35390(15) 0.76932(14) 0.02552(11) 0.0198(3) Uani 1 1 d .
H19 H 0.2900 0.8561 0.0580 0.024 Uiso 1 1 calc R

loop_
_atom_site_aniso_label
_atom_site_aniso_U_11
_atom_site_aniso_U_22
_atom_site_aniso_U_33
_atom_site_aniso_U_23
_atom_site_aniso_U_13
_atom_site_aniso_U_12
N1 0.0179(6) 0.0155(6) 0.0131(5) -0.0034(4) -0.0023(4) -0.0055(4)
C1 0.0200(7) 0.0160(7) 0.0155(6) -0.0042(5) -0.0002(5) -0.0047(5)
C2 0.0151(7) 0.0181(7) 0.0142(6) -0.0071(5) 0.0013(5) -0.0028(5)
C3 0.0206(7) 0.0192(7) 0.0205(7) -0.0053(6) -0.0010(6) -0.0059(6)
C4 0.0233(8) 0.0259(7) 0.0232(7) -0.0045(6) -0.0075(6) -0.0042(6)
C5 0.0196(8) 0.0285(8) 0.0282(7) -0.0122(6) -0.0044(6) -0.0068(6)
C6 0.0214(8) 0.0188(7) 0.0280(7) -0.0081(6) 0.0020(6) -0.0078(6)
C7 0.0192(7) 0.0186(7) 0.0213(7) -0.0047(6) -0.0017(5) -0.0016(6)
C8 0.0185(7) 0.0181(7) 0.0191(6) -0.0059(5) -0.0032(5) -0.0047(5)
C9 0.0187(7) 0.0152(6) 0.0172(6) -0.0052(5) -0.0020(5) -0.0075(5)
C10 0.0259(8) 0.0219(7) 0.0168(6) -0.0045(6) -0.0052(6) -0.0022(6)
C11 0.0249(8) 0.0234(7) 0.0254(7) -0.0080(6) -0.0023(6) 0.0011(6)
C12 0.0268(8) 0.0251(8) 0.0192(7) -0.0091(6) 0.0022(6) -0.0073(6)
C13 0.0281(8) 0.0225(7) 0.0162(6) -0.0028(6) -0.0045(6) -0.0088(6)
C14 0.0202(7) 0.0155(7) 0.0216(7) -0.0034(5) -0.0036(6) -0.0043(5)
C15 0.0208(7) 0.0154(7) 0.0180(6) -0.0017(5) -0.0044(5) -0.0027(5)
C16 0.0148(7) 0.0179(7) 0.0150(6) -0.0051(5) -0.0024(5) -0.0051(5)
C17 0.0152(7) 0.0168(7) 0.0149(6) -0.0051(5) -0.0046(5) -0.0025(5)
C18 0.0179(7) 0.0208(7) 0.0152(6) -0.0048(5) -0.0003(5) -0.0035(6)
C19 0.0205(7) 0.0190(7) 0.0200(6) -0.0071(6) -0.0031(5) 0.0000(6)

loop_
_atom_type_symbol
_atom_type_description
_atom_type_scat_dispersion_real
_atom_type_scat_dispersion_imag
_atom_type_scat_source
C C 0.0033 0.0016 'International Tables Vol C Tables 4.2.6.8 and 6.1.1.4'
H H 0.0000 0.0000 'International Tables Vol C Tables 4.2.6.8 and 6.1.1.4'
N N 0.0061 0.0033 'International Tables Vol C Tables 4.2.6.8 and 6.1.1.4'

loop_
_geom_angle_atom_site_label_1
_geom_angle_atom_site_label_2
_geom_angle_atom_site_label_3
_geom_angle
_geom_angle_site_symmetry_1
_geom_angle_site_symmetry_3
C16 N1 C1 115.88(9) . .
C16 N1 C8 109.97(9) . .
C1 N1 C8 109.31(9) . .
N1 C1 C2 115.37(10) . .
N1 C1 H1A 108.4 . .
C2 C1 H1A 108.4 . .
N1 C1 H1B 108.4 . .
C2 C1 H1B 108.4 . .
H1A C1 H1B 107.5 . .
C3 C2 C7 118.41(12) . .
C3 C2 C1 123.27(11) . .
C7 C2 C1 118.26(11) . .
C2 C3 C4 120.64(12) . .
C2 C3 H3 119.7 . .
C4 C3 H3 119.7 . .
C5 C4 C3 120.50(12) . .
C5 C4 H4 119.8 . .
C3 C4 H4 119.8 . .
C6 C5 C4 119.35(12) . .
C6 C5 H5 120.3 . .
C4 C5 H5 120.3 . .
C5 C6 C7 120.32(12) . .
C5 C6 H6 119.8 . .
C7 C6 H6 119.8 . .
C6 C7 C2 120.77(12) . .
C6 C7 H7 119.6 . .
C2 C7 H7 119.6 . .
N1 C8 C9 113.28(10) . .
N1 C8 H8A 108.9 . .
C9 C8 H8A 108.9 . .
N1 C8 H8B 108.9 . .
C9 C8 H8B 108.9 . .
H8A C8 H8B 107.7 . .
C10 C9 C14 118.10(11) . .
C10 C9 C8 120.58(11) . .
C14 C9 C8 121.26(12) . .
C11 C10 C9 121.39(12) . .
C11 C10 H10 119.3 . .
C9 C10 H10 119.3 . .
C10 C11 C12 119.80(13) . .
C10 C11 H11 120.1 . .
C12 C11 H11 120.1 . .
C13 C12 C11 119.79(12) . .
C13 C12 H12 120.1 . .
C11 C12 H12 120.1 . .
C12 C13 C14 119.99(12) . .
C12 C13 H13 120.0 . .
C14 C13 H13 120.0 . .
C13 C14 C9 120.93(12) . .
C13 C14 H14 119.5 . .
C9 C14 H14 119.5 . .
C16 C15 C19 120.90(11) . 2_665
C16 C15 H15 119.6 . .
C19 C15 H15 119.6 2_665 .
C15 C16 C17 119.80(11) . .
C15 C16 N1 123.29(11) . .
C17 C16 N1 116.89(10) . .
C18 C17 C17 118.69(13) . 2_665
C18 C17 C16 122.27(10) . .
C17 C17 C16 119.04(13) 2_665 .
C19 C18 C17 120.76(11) . .
C19 C18 H18 119.6 . .
C17 C18 H18 119.6 . .
C18 C19 C15 120.68(12) . 2_665
C18 C19 H19 119.7 . .
C15 C19 H19 119.7 2_665 .

loop_
_geom_bond_atom_site_label_1
_geom_bond_atom_site_label_2
_geom_bond_distance
_geom_bond_site_symmetry_2
N1 C16 1.4429(14) .
N1 C1 1.4636(15) .
N1 C8 1.4808(14) .
C1 C2 1.5104(16) .
C1 H1A 0.9900 .
C1 H1B 0.9900 .
C2 C3 1.3847(17) .
C2 C7 1.3931(17) .
C3 C4 1.3899(17) .
C3 H3 0.9500 .
C4 C5 1.3808(17) .
C4 H4 0.9500 .
C5 C6 1.3788(17) .
C5 H5 0.9500 .
C6 C7 1.3877(17) .
C6 H6 0.9500 .
C7 H7 0.9500 .
C8 C9 1.5122(16) .
C8 H8A 0.9900 .
C8 H8B 0.9900 .
C9 C10 1.3857(18) .
C9 C14 1.3898(16) .
C10 C11 1.3807(16) .
C10 H10 0.9500 .
C11 C12 1.3864(17) .
C11 H11 0.9500 .
C12 C13 1.3768(18) .
C12 H12 0.9500 .
C13 C14 1.3891(16) .
C13 H13 0.9500 .
C14 H14 0.9500 .
C15 C16 1.3671(16) .
C15 C19 1.4046(16) 2_665
C15 H15 0.9500 .
C16 C17 1.4336(17) .
C17 C18 1.4174(17) .
C17 C17 1.426(2) 2_665
C18 C19 1.3646(17) .
C18 H18 0.9500 .
C19 C15 1.4046(16) 2_665
C19 H19 0.9500 .

loop_
_geom_torsion_atom_site_label_1
_geom_torsion_atom_site_label_2
_geom_torsion_atom_site_label_3
_geom_torsion_atom_site_label_4
_geom_torsion
_geom_torsion_site_symmetry_1
_geom_torsion_site_symmetry_4
C16 N1 C1 C2 -66.14(13) . .
C8 N1 C1 C2 168.95(9) . .
N1 C1 C2 C3 -5.21(16) . .
N1 C1 C2 C7 177.66(10) . .
C7 C2 C3 C4 0.84(17) . .
C1 C2 C3 C4 -176.28(11) . .
C2 C3 C4 C5 -0.82(18) . .
C3 C4 C5 C6 0.43(18) . .
C4 C5 C6 C7 -0.07(18) . .
C5 C6 C7 C2 0.11(18) . .
C3 C2 C7 C6 -0.49(17) . .
C1 C2 C7 C6 176.78(10) . .
C16 N1 C8 C9 162.12(10) . .
C1 N1 C8 C9 -69.60(12) . .
N1 C8 C9 C10 -55.99(15) . .
N1 C8 C9 C14 127.01(12) . .
C14 C9 C10 C11 0.82(18) . .
C8 C9 C10 C11 -176.27(10) . .
C9 C10 C11 C12 -0.69(19) . .
C10 C11 C12 C13 -0.15(19) . .
C11 C12 C13 C14 0.82(19) . .
C12 C13 C14 C9 -0.68(18) . .
C10 C9 C14 C13 -0.14(17) . .
C8 C9 C14 C13 176.94(10) . .
C19 C15 C16 C17 3.07(18) 2_665 .
C19 C15 C16 N1 -175.47(10) 2_665 .
C1 N1 C16 C15 -26.41(16) . .
C8 N1 C16 C15 98.16(13) . .
C1 N1 C16 C17 155.01(10) . .
C8 N1 C16 C17 -80.42(13) . .
C15 C16 C17 C18 176.83(11) . .
N1 C16 C17 C18 -4.53(17) . .
C15 C16 C17 C17 -2.7(2) . 2_665
N1 C16 C17 C17 175.98(12) . 2_665
C17 C17 C18 C19 -3.3(2) 2_665 .
C16 C17 C18 C19 177.19(11) . .
C17 C18 C19 C15 3.02(18) . 2_665
